data_2311997
loop_
_publ_author_name
'Garraza, Mar\'ia Soledad'
'Gimenez, Mar\'ia Emilia'
'Vega, Daniel Roberto'
'Baggio, Ricardo'

_publ_section_title
;
 Crystal structure and pseudosymmetry analysis of the triclinic prodrug
 cloxazolam (Z' = 4).
;
_journal_issue 'Pt 7'
_journal_name_full 'Acta crystallographica. Section C, Structural chemistry'
_journal_page_first 851
_journal_page_last 858
_journal_paper_doi 10.1107/S2053229619008404
_journal_volume 75
_journal_year 2019
_chemical_formula_iupac 'C17 H14 Cl2 N2 O2'
_chemical_formula_sum 'C17 H14 Cl2 N2 O2'
_chemical_formula_weight 349.20
_chemical_name_systematic
13-Chloro-2-(2-chlorophenyl)-3-oxa-6,9-diazatricyclo[8.4.0.0^2,6^]tetradeca-1(10),11,13-trien-8-one
_space_group_IT_number 2
_space_group_name_Hall '-B 1'
_space_group_name_H-M_alt 'B -1'
_symmetry_cell_setting triclinic
_atom_sites_solution_hydrogens mixed
_audit_creation_method SHELXL-2018/1
_cell_angle_alpha 78.897(2)
_cell_angle_beta 100.411(4)
_cell_angle_gamma 90.042(3)
_cell_formula_units_Z 16
_cell_length_a 16.7989(6)
_cell_length_b 17.0054(7)
_cell_length_c 22.1341(7)
_cell_measurement_reflns_used 2166
_cell_measurement_temperature 150(2)
_cell_measurement_theta_max 25.42
_cell_measurement_theta_min 3.12
_cell_volume 6098.8(4)
_computing_cell_refinement
;
SAINT (Bruker, 2012)
;
_computing_data_collection
;
APEX2 (Bruker, 2012)
;
_computing_data_reduction
;
SAINT (Bruker, 2012)
;
_computing_molecular_graphics
;
SHELXTL (Sheldrick, 2008)
;
_computing_publication_material
;
SHELXTL (Sheldrick, 2008)
;
_computing_structure_refinement
;
SHELXL2018 (Sheldrick, 2015)
;
_computing_structure_solution
;
SHELXS97 (Sheldrick, 2008)
;
_diffrn_ambient_temperature 150(2)
_diffrn_measured_fraction_theta_full 0.999
_diffrn_measured_fraction_theta_max 0.997
_diffrn_measurement_device_type 'Bruker APEXII CCD'
_diffrn_measurement_method '\f and \w scans'
_diffrn_radiation_type MoK\a
_diffrn_radiation_wavelength 0.71073
_diffrn_reflns_av_R_equivalents 0.1144
_diffrn_reflns_av_unetI/netI 0.0810
_diffrn_reflns_limit_h_max 21
_diffrn_reflns_limit_h_min -21
_diffrn_reflns_limit_k_max 21
_diffrn_reflns_limit_k_min -21
_diffrn_reflns_limit_l_max 27
_diffrn_reflns_limit_l_min -27
_diffrn_reflns_number 83792
_diffrn_reflns_theta_full 25.250
_diffrn_reflns_theta_max 26.445
_diffrn_reflns_theta_min 2.054
_exptl_absorpt_coefficient_mu 0.437
_exptl_absorpt_correction_T_max 0.96
_exptl_absorpt_correction_T_min 0.90
_exptl_absorpt_correction_type multi-scan
_exptl_absorpt_process_details
;
(SAINT; Bruker, 2012)
;
_exptl_crystal_colour colourless
_exptl_crystal_density_diffrn 1.521
_exptl_crystal_description fragment
_exptl_crystal_F_000 2880
_exptl_crystal_size_max 0.22
_exptl_crystal_size_mid 0.16
_exptl_crystal_size_min 0.12
_refine_diff_density_max 0.821
_refine_diff_density_min -0.296
_refine_ls_extinction_method none
_refine_ls_goodness_of_fit_ref 1.120
_refine_ls_hydrogen_treatment mixed
_refine_ls_matrix_type full
_refine_ls_number_parameters 841
_refine_ls_number_reflns 12513
_refine_ls_number_restraints 4
_refine_ls_restrained_S_all 1.120
_refine_ls_R_factor_all 0.1159
_refine_ls_R_factor_gt 0.0574
_refine_ls_shift/su_max 0.001
_refine_ls_shift/su_mean 0.000
_refine_ls_structure_factor_coef Fsqd
_refine_ls_weighting_details 'w=1/[\s^2^(Fo^2^)+(0.0509P)^2^+3.6398P] where P=(Fo^2^+2Fc^2^)/3'
_refine_ls_weighting_scheme calc
_refine_ls_wR_factor_gt 0.1080
_refine_ls_wR_factor_ref 0.1253
_reflns_number_gt 7798
_reflns_number_total 12513
_reflns_threshold_expression 'I > 2\s(I)'
_cod_data_source_file sk3730sup1.cif
_cod_data_source_block I
_cod_database_code 2311997
_shelx_space_group_comment
;
The symmetry employed for this shelxl refinement is uniquely defined
by the following loop, which should always be used as a source of
symmetry information in preference to the above space-group names.
They are only intended as comments.
;

loop_
_space_group_symop_operation_xyz
'x, y, z'
'x+1/2, y, z+1/2'
'-x, -y, -z'
'-x+1/2, -y, -z+1/2'

loop_
_atom_site_type_symbol
_atom_site_label
_atom_site_fract_x
_atom_site_fract_y
_atom_site_fract_z
_atom_site_U_iso_or_equiv
_atom_site_adp_type
_atom_site_calc_flag
_atom_site_occupancy
Cl Cl1A 0.44179(5) 0.10166(5) 0.59886(4) 0.0339(2) Uani d 1
Cl Cl2A 0.13140(5) 0.19450(5) 0.55997(4) 0.0263(2) Uani d 1
O O1A 0.26786(12) 0.31575(13) 0.71207(10) 0.0221(5) Uani d 1
O O2A 0.22466(14) 0.52483(14) 0.59210(12) 0.0311(6) Uani d 1
N N1A 0.16184(15) 0.33530(15) 0.62636(12) 0.0190(6) Uani d 1
N N2A 0.31714(16) 0.42546(16) 0.60121(13) 0.0216(6) Uani d 1
H H2A 0.3527(15) 0.4609(15) 0.6007(16) 0.026 Uiso d 1
C C1A 0.23154(18) 0.28280(19) 0.65849(14) 0.0175(7) Uani d 1
C C2A 0.19940(18) 0.20009(18) 0.68124(14) 0.0166(7) Uani d 1
C C3A 0.21746(19) 0.16378(19) 0.74418(15) 0.0201(7) Uani d 1
H H3A 0.248407 0.191583 0.773211 0.024 Uiso calc 1
C C4A 0.1914(2) 0.0882(2) 0.76546(16) 0.0247(8) Uani d 1
H H4A 0.205876 0.063968 0.808523 0.030 Uiso calc 1
C C5A 0.1446(2) 0.0479(2) 0.72443(16) 0.0281(8) Uani d 1
H H5A 0.126205 -0.003948 0.739105 0.034 Uiso calc 1
C C6A 0.1246(2) 0.0830(2) 0.66226(16) 0.0252(8) Uani d 1
H H6A 0.091140 0.055987 0.633927 0.030 Uiso calc 1
C C7A 0.15295(18) 0.15753(19) 0.64071(14) 0.0188(7) Uani d 1
C C8A 0.20950(19) 0.3682(2) 0.72563(16) 0.0274(8) Uani d 1
H H8A 0.228450 0.423823 0.721107 0.033 Uiso calc 1
H H8B 0.199404 0.350227 0.768772 0.033 Uiso calc 1
C C9A 0.1332(2) 0.3632(2) 0.67765(15) 0.0239(8) Uani d 1
H H9A 0.095557 0.324834 0.695960 0.029 Uiso calc 1
H H9B 0.105094 0.416376 0.662630 0.029 Uiso calc 1
C C10A 0.17442(19) 0.39784(19) 0.57401(15) 0.0219(8) Uani d 1
H H10A 0.122844 0.429054 0.556964 0.026 Uiso calc 1
H H10B 0.187735 0.371811 0.540563 0.026 Uiso calc 1
C C11A 0.2399(2) 0.4552(2) 0.58929(15) 0.0219(8) Uani d 1
C C12A 0.34278(19) 0.34681(19) 0.60143(14) 0.0201(7) Uani d 1
C C13A 0.30113(18) 0.27844(19) 0.62293(14) 0.0185(7) Uani d 1
C C14A 0.33285(19) 0.2039(2) 0.62001(15) 0.0211(7) Uani d 1
H H14A 0.304290 0.156944 0.632111 0.025 Uiso calc 1
C C15A 0.40546(19) 0.1971(2) 0.59972(15) 0.0223(8) Uani d 1
C C16A 0.44848(19) 0.2641(2) 0.58261(15) 0.0245(8) Uani d 1
H H16A 0.499585 0.258863 0.570853 0.029 Uiso calc 1
C C17A 0.41699(19) 0.3384(2) 0.58267(15) 0.0224(8) Uani d 1
H H17A 0.445916 0.384821 0.569817 0.027 Uiso calc 1
Cl Cl1B 0.05950(5) 0.52461(5) 0.41469(5) 0.0372(2) Uani d 1
Cl Cl2B 0.36991(5) 0.59784(5) 0.44425(4) 0.0280(2) Uani d 1
O O1B 0.22997(13) 0.79382(13) 0.28940(10) 0.0232(5) Uani d 1
O O2B 0.26940(13) 0.94971(14) 0.40390(11) 0.0290(6) Uani d 1
N N1B 0.33561(15) 0.77314(15) 0.37565(12) 0.0199(6) Uani d 1
N N2B 0.17764(16) 0.85409(16) 0.39433(13) 0.0211(6) Uani d 1
H H2B 0.1404(15) 0.8888(15) 0.3918(15) 0.025 Uiso d 1
C C1B 0.26655(19) 0.73538(19) 0.34436(14) 0.0193(7) Uani d 1
C C2B 0.29891(18) 0.66330(19) 0.32276(14) 0.0189(7) Uani d 1
C C3B 0.27977(19) 0.6571(2) 0.26003(15) 0.0219(8) Uani d 1
H H3B 0.246816 0.697956 0.230974 0.026 Uiso calc 1
C C4B 0.3078(2) 0.5926(2) 0.23923(16) 0.0255(8) Uani d 1
H H4B 0.293144 0.589073 0.196347 0.031 Uiso calc 1
C C5B 0.3567(2) 0.5335(2) 0.28007(16) 0.0268(8) Uani d 1
H H5B 0.376332 0.489582 0.265503 0.032 Uiso calc 1
C C6B 0.37733(19) 0.53847(19) 0.34271(16) 0.0227(8) Uani d 1
H H6B 0.412031 0.498487 0.371207 0.027 Uiso calc 1
C C7B 0.34721(19) 0.60164(19) 0.36335(15) 0.0208(7) Uani d 1
C C8B 0.2893(2) 0.8515(2) 0.27406(16) 0.0290(8) Uani d 1
H H8C 0.270631 0.906091 0.275767 0.035 Uiso calc 1
H H8D 0.300294 0.851437 0.231610 0.035 Uiso calc 1
C C9B 0.3646(2) 0.8246(2) 0.32358(15) 0.0253(8) Uani d 1
H H9C 0.403215 0.794423 0.306901 0.030 Uiso calc 1
H H9D 0.391955 0.871404 0.337371 0.030 Uiso calc 1
C C10B 0.32046(19) 0.81352(19) 0.42507(15) 0.0222(8) Uani d 1
H H10C 0.371375 0.837675 0.441729 0.027 Uiso calc 1
H H10D 0.306795 0.772539 0.459590 0.027 Uiso calc 1
C C11B 0.2542(2) 0.8781(2) 0.40683(15) 0.0230(8) Uani d 1
C C12B 0.15265(19) 0.77494(19) 0.39666(14) 0.0195(7) Uani d 1
C C13B 0.19657(18) 0.71490(19) 0.37979(14) 0.0177(7) Uani d 1
C C14B 0.16651(19) 0.6380(2) 0.38664(14) 0.0217(8) Uani d 1
H H14B 0.196319 0.595840 0.377365 0.026 Uiso calc 1
C C15B 0.0936(2) 0.6223(2) 0.40684(15) 0.0238(8) Uani d 1
C C16B 0.0477(2) 0.6828(2) 0.41827(14) 0.0225(8) Uani d 1
H H16B -0.004092 0.672315 0.429012 0.027 Uiso calc 1
C C17B 0.07729(19) 0.7582(2) 0.41402(14) 0.0200(7) Uani d 1
H H17B 0.046341 0.799861 0.422962 0.024 Uiso calc 1
Cl Cl1C 0.21788(5) 0.97584(5) 0.55699(4) 0.0303(2) Uani d 1
Cl Cl2C 0.52394(5) 0.89904(5) 0.55007(4) 0.0317(2) Uani d 1
O O1C 0.44587(12) 0.70457(12) 0.69951(10) 0.0210(5) Uani d 1
O O2C 0.43689(13) 0.54536(13) 0.59902(10) 0.0249(5) Uani d 1
N N1C 0.51236(15) 0.72824(15) 0.61500(12) 0.0189(6) Uani d 1
N N2C 0.34539(16) 0.64188(16) 0.59928(13) 0.0215(6) Uani d 1
H H2C 0.3110(16) 0.6051(14) 0.6030(15) 0.026 Uiso d 1
C C1C 0.45569(18) 0.76476(18) 0.64492(14) 0.0174(7) Uani d 1
C C2C 0.49747(18) 0.83628(19) 0.66819(15) 0.0198(7) Uani d 1
C C3C 0.5028(2) 0.8431(2) 0.73045(16) 0.0261(8) Uani d 1
H H3C 0.476144 0.805596 0.757013 0.031 Uiso calc 1
C C4C 0.5458(2) 0.9031(2) 0.75479(18) 0.0310(9) Uani d 1
H H4C 0.547059 0.907672 0.797063 0.037 Uiso calc 1
C C5C 0.5865(2) 0.9559(2) 0.7171(2) 0.0348(10) Uani d 1
H H5C 0.618638 0.995240 0.733990 0.042 Uiso calc 1
C C6C 0.5810(2) 0.9520(2) 0.65483(19) 0.0324(9) Uani d 1
H H6C 0.608627 0.989036 0.628751 0.039 Uiso calc 1
C C7C 0.53524(19) 0.89418(19) 0.63055(16) 0.0238(8) Uani d 1
C C8C 0.5184(2) 0.6549(2) 0.71875(16) 0.0284(8) Uani d 1
H H8E 0.505635 0.597656 0.721128 0.034 Uiso calc 1
H H8F 0.547371 0.662161 0.760299 0.034 Uiso calc 1
C C9C 0.56966(19) 0.6825(2) 0.66833(15) 0.0230(8) Uani d 1
H H9E 0.613602 0.716777 0.683356 0.028 Uiso calc 1
H H9F 0.593889 0.635940 0.656526 0.028 Uiso calc 1
C C10C 0.47522(19) 0.68132(19) 0.56904(15) 0.0210(7) Uani d 1
H H10E 0.519146 0.655722 0.554407 0.025 Uiso calc 1
H H10F 0.444424 0.718810 0.532459 0.025 Uiso calc 1
C C11C 0.41896(19) 0.61660(19) 0.59092(14) 0.0184(7) Uani d 1
C C12C 0.31884(19) 0.72264(19) 0.59138(14) 0.0182(7) Uani d 1
C C13C 0.37007(18) 0.78333(18) 0.60755(14) 0.0168(7) Uani d 1
C C14C 0.33746(19) 0.8615(2) 0.59500(14) 0.0205(7) Uani d 1
H H14C 0.371383 0.904255 0.603669 0.025 Uiso calc 1
C C15C 0.2565(2) 0.8773(2) 0.57016(15) 0.0233(8) Uani d 1
C C16C 0.2052(2) 0.8168(2) 0.55805(15) 0.0236(8) Uani d 1
H H16C 0.148914 0.828256 0.543118 0.028 Uiso calc 1
C C17C 0.23628(19) 0.7394(2) 0.56785(14) 0.0205(7) Uani d 1
H H17C 0.201641 0.697400 0.558601 0.025 Uiso calc 1
Cl Cl1D 0.27872(5) 1.38511(5) 0.43509(4) 0.0273(2) Uani d 1
Cl Cl2D -0.02595(5) 1.30909(5) 0.44167(4) 0.0268(2) Uani d 1
O O1D 0.05252(12) 1.17806(13) 0.29885(9) 0.0208(5) Uani d 1
O O2D 0.05983(13) 0.97141(13) 0.40548(11) 0.0279(6) Uani d 1
N N1D -0.01540(15) 1.16405(15) 0.38226(12) 0.0193(6) Uani d 1
N N2D 0.15034(16) 1.06948(16) 0.40216(13) 0.0216(6) Uani d 1
H H2D 0.1847(16) 1.0350(15) 0.3989(16) 0.026 Uiso d 1
C C1D 0.04150(18) 1.21429(18) 0.35117(14) 0.0171(7) Uani d 1
C C2D 0.00026(18) 1.29714(18) 0.32485(15) 0.0175(7) Uani d 1
C C3D -0.00403(19) 1.33234(19) 0.26206(15) 0.0216(7) Uani d 1
H H3D 0.021766 1.305729 0.236426 0.026 Uiso calc 1
C C4D -0.0448(2) 1.4049(2) 0.23603(16) 0.0270(8) Uani d 1
H H4D -0.045059 1.428462 0.193426 0.032 Uiso calc 1
C C5D -0.0849(2) 1.4431(2) 0.27159(17) 0.0284(8) Uani d 1
H H5D -0.115178 1.491613 0.253041 0.034 Uiso calc 1
C C6D -0.08124(19) 1.41100(19) 0.33437(16) 0.0228(8) Uani d 1
H H6D -0.108718 1.437274 0.359240 0.027 Uiso calc 1
C C7D -0.03684(18) 1.33973(19) 0.36075(15) 0.0204(7) Uani d 1
C C8D -0.0184(2) 1.1356(2) 0.28092(16) 0.0289(8) Uani d 1
H H8G -0.004336 1.078708 0.281985 0.035 Uiso calc 1
H H8H -0.046538 1.160048 0.238151 0.035 Uiso calc 1
C C9D -0.07166(19) 1.1424(2) 0.32936(15) 0.0244(8) Uani d 1
H H9G -0.114954 1.184356 0.312078 0.029 Uiso calc 1
H H9H -0.096807 1.090716 0.342514 0.029 Uiso calc 1
C C10D 0.02069(19) 1.09544(18) 0.43008(14) 0.0200(7) Uani d 1
H H10G -0.023837 1.063477 0.444792 0.024 Uiso calc 1
H H10H 0.050657 1.116189 0.466200 0.024 Uiso calc 1
C C11D 0.07751(19) 1.0396(2) 0.41118(14) 0.0204(7) Uani d 1
C C12D 0.17715(19) 1.14651(19) 0.40877(15) 0.0204(7) Uani d 1
C C13D 0.12618(18) 1.21568(18) 0.38960(14) 0.0163(7) Uani d 1
C C14D 0.15921(18) 1.28817(19) 0.39954(14) 0.0179(7) Uani d 1
H H14D 0.125799 1.335682 0.388395 0.022 Uiso calc 1
C C15D 0.24007(19) 1.29189(19) 0.42545(14) 0.0200(7) Uani d 1
C C16D 0.29060(19) 1.2249(2) 0.44117(15) 0.0231(8) Uani d 1
H H16D 0.346582 1.228876 0.457073 0.028 Uiso calc 1
C C17D 0.2592(2) 1.1516(2) 0.43361(15) 0.0248(8) Uani d 1
H H17D 0.293334 1.104562 0.445310 0.030 Uiso calc 1

loop_
_atom_site_aniso_label
_atom_site_aniso_U_11
_atom_site_aniso_U_22
_atom_site_aniso_U_33
_atom_site_aniso_U_12
_atom_site_aniso_U_13
_atom_site_aniso_U_23
Cl1A 0.0285(5) 0.0328(5) 0.0436(6) 0.0072(4) 0.0099(4) -0.0120(4)
Cl2A 0.0276(5) 0.0316(5) 0.0194(4) -0.0036(4) -0.0001(4) -0.0081(4)
O1A 0.0177(12) 0.0278(13) 0.0227(12) -0.0030(10) 0.0012(10) -0.0120(10)
O2A 0.0239(13) 0.0217(14) 0.0488(16) -0.0034(11) 0.0109(12) -0.0057(12)
N1A 0.0148(14) 0.0227(15) 0.0206(15) -0.0037(11) 0.0051(12) -0.0051(12)
N2A 0.0164(15) 0.0205(16) 0.0278(16) -0.0053(12) 0.0054(13) -0.0031(13)
C1A 0.0133(16) 0.0229(18) 0.0179(17) -0.0028(13) 0.0015(13) -0.0093(14)
C2A 0.0113(16) 0.0202(17) 0.0191(18) -0.0008(13) 0.0024(13) -0.0061(14)
C3A 0.0160(17) 0.0230(19) 0.0224(19) -0.0011(14) 0.0024(14) -0.0084(15)
C4A 0.0267(19) 0.0255(19) 0.0192(18) 0.0044(16) 0.0011(15) -0.0004(15)
C5A 0.031(2) 0.0204(19) 0.032(2) -0.0030(16) 0.0066(17) -0.0031(16)
C6A 0.0217(18) 0.0249(19) 0.030(2) -0.0042(15) 0.0017(16) -0.0111(16)
C7A 0.0135(16) 0.0236(18) 0.0195(18) 0.0019(14) 0.0013(14) -0.0064(14)
C8A 0.0224(19) 0.034(2) 0.030(2) -0.0010(16) 0.0073(16) -0.0150(17)
C9A 0.0229(18) 0.0238(19) 0.0271(19) -0.0009(15) 0.0102(15) -0.0052(15)
C10A 0.0157(17) 0.0262(19) 0.0225(19) 0.0002(14) 0.0036(14) -0.0017(15)
C11A 0.0222(19) 0.024(2) 0.0214(18) -0.0047(15) 0.0080(15) -0.0056(15)
C12A 0.0155(17) 0.0262(19) 0.0170(17) -0.0021(14) -0.0004(14) -0.0037(15)
C13A 0.0124(16) 0.0268(19) 0.0161(17) -0.0016(14) -0.0001(13) -0.0063(14)
C14A 0.0169(17) 0.0232(19) 0.0234(19) -0.0008(14) 0.0033(15) -0.0057(15)
C15A 0.0205(18) 0.030(2) 0.0178(18) 0.0033(15) 0.0032(14) -0.0081(15)
C16A 0.0118(17) 0.037(2) 0.0241(19) 0.0026(16) 0.0048(14) -0.0036(16)
C17A 0.0175(18) 0.032(2) 0.0173(18) -0.0002(15) 0.0050(14) -0.0011(15)
Cl1B 0.0294(5) 0.0280(5) 0.0536(6) -0.0114(4) 0.0088(4) -0.0055(4)
Cl2B 0.0318(5) 0.0287(5) 0.0199(4) 0.0010(4) -0.0012(4) -0.0015(4)
O1B 0.0177(12) 0.0244(13) 0.0233(13) 0.0025(10) 0.0012(10) 0.0030(10)
O2B 0.0231(13) 0.0231(14) 0.0438(16) -0.0026(11) 0.0109(11) -0.0098(11)
N1B 0.0179(14) 0.0200(15) 0.0226(15) -0.0014(12) 0.0062(12) -0.0043(12)
N2B 0.0138(15) 0.0259(17) 0.0244(16) 0.0025(12) 0.0042(12) -0.0059(13)
C1B 0.0168(17) 0.0214(18) 0.0188(18) 0.0001(14) 0.0040(14) -0.0011(14)
C2B 0.0136(16) 0.0228(18) 0.0202(18) -0.0020(14) 0.0045(14) -0.0025(14)
C3B 0.0204(18) 0.0236(19) 0.0203(19) -0.0032(15) 0.0033(14) -0.0017(15)
C4B 0.028(2) 0.0255(19) 0.0228(19) -0.0058(16) 0.0042(16) -0.0052(16)
C5B 0.028(2) 0.0209(19) 0.036(2) -0.0047(16) 0.0117(17) -0.0101(16)
C6B 0.0179(17) 0.0203(18) 0.030(2) -0.0015(14) 0.0034(15) -0.0055(15)
C7B 0.0180(17) 0.0230(18) 0.0205(18) -0.0045(14) 0.0034(14) -0.0020(15)
C8B 0.027(2) 0.028(2) 0.030(2) -0.0003(16) 0.0085(16) 0.0032(16)
C9B 0.0210(18) 0.0263(19) 0.031(2) -0.0036(15) 0.0102(16) -0.0056(16)
C10B 0.0178(18) 0.0254(19) 0.0223(18) 0.0001(14) 0.0033(14) -0.0027(15)
C11B 0.0235(19) 0.024(2) 0.0232(19) 0.0006(15) 0.0101(15) -0.0033(15)
C12B 0.0197(18) 0.0220(18) 0.0151(17) -0.0010(14) 0.0021(14) -0.0003(14)
C13B 0.0167(17) 0.0217(18) 0.0138(17) -0.0002(14) 0.0024(13) -0.0016(14)
C14B 0.0209(18) 0.0247(19) 0.0195(18) -0.0013(15) 0.0030(15) -0.0050(15)
C15B 0.0198(18) 0.0265(19) 0.0229(19) -0.0084(15) -0.0023(15) -0.0056(15)
C16B 0.0177(17) 0.036(2) 0.0165(18) -0.0045(16) 0.0040(14) -0.0105(15)
C17B 0.0156(17) 0.030(2) 0.0173(17) -0.0028(15) 0.0050(14) -0.0116(15)
Cl1C 0.0264(5) 0.0285(5) 0.0325(5) 0.0087(4) 0.0006(4) -0.0018(4)
Cl2C 0.0331(5) 0.0291(5) 0.0306(5) 0.0012(4) 0.0129(4) 0.0068(4)
O1C 0.0189(12) 0.0212(12) 0.0189(12) -0.0007(10) 0.0015(10) 0.0037(10)
O2C 0.0221(13) 0.0198(13) 0.0312(14) -0.0012(10) 0.0036(11) -0.0020(10)
N1C 0.0154(14) 0.0206(15) 0.0186(15) -0.0004(11) 0.0004(12) -0.0011(12)
N2C 0.0188(16) 0.0231(16) 0.0224(15) -0.0061(12) 0.0047(12) -0.0028(13)
C1C 0.0164(16) 0.0203(17) 0.0133(16) -0.0017(14) 0.0041(13) 0.0030(13)
C2C 0.0087(16) 0.0217(18) 0.0267(19) -0.0006(13) 0.0006(14) -0.0014(15)
C3C 0.0209(18) 0.029(2) 0.025(2) 0.0021(15) -0.0030(15) -0.0029(16)
C4C 0.031(2) 0.027(2) 0.032(2) 0.0056(17) -0.0060(17) -0.0093(17)
C5C 0.0192(19) 0.024(2) 0.058(3) -0.0007(16) -0.0056(19) -0.0106(19)
C6C 0.0206(19) 0.0181(19) 0.056(3) -0.0016(15) 0.0065(18) -0.0027(18)
C7C 0.0173(17) 0.0212(18) 0.031(2) 0.0026(14) 0.0041(15) 0.0001(15)
C8C 0.026(2) 0.030(2) 0.025(2) 0.0077(16) -0.0002(16) 0.0008(16)
C9C 0.0182(17) 0.0225(18) 0.0247(19) 0.0030(14) -0.0003(15) 0.0001(15)
C10C 0.0204(18) 0.0216(18) 0.0217(18) -0.0006(14) 0.0063(15) -0.0037(15)
C11C 0.0203(18) 0.0210(19) 0.0120(17) -0.0055(15) -0.0010(14) -0.0025(14)
C12C 0.0172(17) 0.0233(18) 0.0147(17) -0.0016(14) 0.0045(14) -0.0039(14)
C13C 0.0144(16) 0.0203(18) 0.0153(17) 0.0018(14) 0.0051(13) -0.0002(14)
C14C 0.0188(18) 0.0250(19) 0.0175(17) -0.0019(15) 0.0048(14) -0.0023(14)
C15C 0.0264(19) 0.0234(19) 0.0208(19) 0.0027(15) 0.0055(15) -0.0047(15)
C16C 0.0164(17) 0.033(2) 0.0210(18) 0.0035(15) 0.0026(14) -0.0057(16)
C17C 0.0166(17) 0.0263(19) 0.0196(18) -0.0016(15) 0.0035(14) -0.0070(15)
Cl1D 0.0259(5) 0.0281(5) 0.0273(5) -0.0101(4) 0.0017(4) -0.0071(4)
Cl2D 0.0301(5) 0.0315(5) 0.0215(5) -0.0034(4) 0.0079(4) -0.0089(4)
O1D 0.0200(12) 0.0259(13) 0.0172(12) -0.0002(10) 0.0008(10) -0.0079(10)
O2D 0.0236(13) 0.0206(13) 0.0405(15) -0.0007(10) 0.0041(11) -0.0101(11)
N1D 0.0151(14) 0.0193(14) 0.0228(15) -0.0028(11) 0.0023(12) -0.0037(12)
N2D 0.0183(15) 0.0203(16) 0.0265(16) 0.0022(12) 0.0040(13) -0.0059(13)
C1D 0.0171(17) 0.0226(18) 0.0130(16) -0.0018(14) 0.0035(13) -0.0058(14)
C2D 0.0112(16) 0.0200(17) 0.0207(18) -0.0035(13) 0.0007(13) -0.0046(14)
C3D 0.0167(17) 0.0237(19) 0.0227(19) -0.0018(14) 0.0001(14) -0.0033(15)
C4D 0.028(2) 0.026(2) 0.0225(19) -0.0031(16) -0.0011(16) 0.0019(16)
C5D 0.0204(19) 0.0212(19) 0.039(2) -0.0011(15) -0.0026(17) -0.0024(17)
C6D 0.0202(18) 0.0194(18) 0.032(2) -0.0036(14) 0.0073(15) -0.0095(16)
C7D 0.0146(17) 0.0229(18) 0.0245(19) -0.0038(14) 0.0027(14) -0.0073(15)
C8D 0.027(2) 0.036(2) 0.0226(19) -0.0081(17) -0.0025(16) -0.0115(17)
C9D 0.0176(17) 0.0248(19) 0.029(2) -0.0055(14) -0.0018(15) -0.0053(16)
C10D 0.0229(18) 0.0211(18) 0.0163(17) -0.0032(14) 0.0048(14) -0.0031(14)
C11D 0.0192(18) 0.0228(19) 0.0165(17) 0.0044(15) -0.0015(14) -0.0019(15)
C12D 0.0207(18) 0.0198(18) 0.0196(18) -0.0036(14) 0.0045(14) -0.0007(14)
C13D 0.0133(16) 0.0213(18) 0.0140(17) -0.0031(14) 0.0021(13) -0.0030(14)
C14D 0.0173(17) 0.0244(18) 0.0116(16) 0.0006(14) 0.0042(14) -0.0008(14)
C15D 0.0194(18) 0.0225(18) 0.0180(18) -0.0082(15) 0.0026(14) -0.0041(14)
C16D 0.0129(17) 0.030(2) 0.0235(19) -0.0052(15) 0.0001(14) -0.0006(15)
C17D 0.0210(18) 0.027(2) 0.0248(19) -0.0014(15) 0.0028(15) -0.0025(16)

loop_
_atom_type_symbol
_atom_type_description
_atom_type_scat_dispersion_real
_atom_type_scat_dispersion_imag
_atom_type_scat_source
C C 0.0033 0.0016 'International Tables Vol C Tables 4.2.6.8 and 6.1.1.4'
H H 0.0000 0.0000 'International Tables Vol C Tables 4.2.6.8 and 6.1.1.4'
Cl Cl 0.1484 0.1585 'International Tables Vol C Tables 4.2.6.8 and 6.1.1.4'
N N 0.0061 0.0033 'International Tables Vol C Tables 4.2.6.8 and 6.1.1.4'
O O 0.0106 0.0060 'International Tables Vol C Tables 4.2.6.8 and 6.1.1.4'

loop_
_geom_angle_atom_site_label_1
_geom_angle_atom_site_label_2
_geom_angle_atom_site_label_3
_geom_angle
C8A O1A C1A 108.9(2)
C1A N1A C10A 116.9(2)
C1A N1A C9A 103.2(2)
C10A N1A C9A 115.7(3)
C11A N2A C12A 127.1(3)
C11A N2A H2A 114(2)
C12A N2A H2A 117(2)
O1A C1A N1A 106.6(2)
O1A C1A C13A 103.8(2)
N1A C1A C13A 117.1(3)
O1A C1A C2A 109.2(2)
N1A C1A C2A 107.3(2)
C13A C1A C2A 112.5(3)
C3A C2A C7A 117.2(3)
C3A C2A C1A 120.4(3)
C7A C2A C1A 122.4(3)
C4A C3A C2A 121.4(3)
C4A C3A H3A 119.3
C2A C3A H3A 119.3
C5A C4A C3A 120.2(3)
C5A C4A H4A 119.9
C3A C4A H4A 119.9
C6A C5A C4A 119.6(3)
C6A C5A H5A 120.2
C4A C5A H5A 120.2
C5A C6A C7A 120.2(3)
C5A C6A H6A 119.9
C7A C6A H6A 119.9
C6A C7A C2A 121.5(3)
C6A C7A Cl2A 117.2(2)
C2A C7A Cl2A 121.2(2)
O1A C8A C9A 104.7(3)
O1A C8A H8A 110.8
C9A C8A H8A 110.8
O1A C8A H8B 110.8
C9A C8A H8B 110.8
H8A C8A H8B 108.9
N1A C9A C8A 104.9(3)
N1A C9A H9A 110.8
C8A C9A H9A 110.8
N1A C9A H9B 110.8
C8A C9A H9B 110.8
H9A C9A H9B 108.8
N1A C10A C11A 115.5(3)
N1A C10A H10A 108.4
C11A C10A H10A 108.4
N1A C10A H10B 108.4
C11A C10A H10B 108.4
H10A C10A H10B 107.5
O2A C11A N2A 121.3(3)
O2A C11A C10A 122.3(3)
N2A C11A C10A 116.4(3)
C17A C12A C13A 120.0(3)
C17A C12A N2A 116.1(3)
C13A C12A N2A 123.7(3)
C14A C13A C12A 117.9(3)
C14A C13A C1A 119.5(3)
C12A C13A C1A 121.9(3)
C15A C14A C13A 121.0(3)
C15A C14A H14A 119.5
C13A C14A H14A 119.5
C16A C15A C14A 120.6(3)
C16A C15A Cl1A 121.2(3)
C14A C15A Cl1A 118.1(3)
C17A C16A C15A 119.5(3)
C17A C16A H16A 120.3
C15A C16A H16A 120.3
C16A C17A C12A 120.8(3)
C16A C17A H17A 119.6
C12A C17A H17A 119.6
C8B O1B C1B 108.5(2)
C1B N1B C10B 116.1(2)
C1B N1B C9B 103.1(2)
C10B N1B C9B 115.0(3)
C11B N2B C12B 126.8(3)
C11B N2B H2B 116(2)
C12B N2B H2B 116(2)
O1B C1B N1B 106.6(2)
O1B C1B C13B 103.4(2)
N1B C1B C13B 117.0(3)
O1B C1B C2B 108.6(2)
N1B C1B C2B 107.7(2)
C13B C1B C2B 113.1(3)
C3B C2B C7B 117.0(3)
C3B C2B C1B 119.9(3)
C7B C2B C1B 123.1(3)
C4B C3B C2B 121.2(3)
C4B C3B H3B 119.4
C2B C3B H3B 119.4
C5B C4B C3B 120.5(3)
C5B C4B H4B 119.7
C3B C4B H4B 119.7
C4B C5B C6B 119.5(3)
C4B C5B H5B 120.2
C6B C5B H5B 120.2
C7B C6B C5B 119.6(3)
C7B C6B H6B 120.2
C5B C6B H6B 120.2
C6B C7B C2B 122.1(3)
C6B C7B Cl2B 115.9(2)
C2B C7B Cl2B 121.9(2)
O1B C8B C9B 104.8(3)
O1B C8B H8C 110.8
C9B C8B H8C 110.8
O1B C8B H8D 110.8
C9B C8B H8D 110.8
H8C C8B H8D 108.9
N1B C9B C8B 105.5(3)
N1B C9B H9C 110.6
C8B C9B H9C 110.6
N1B C9B H9D 110.6
C8B C9B H9D 110.6
H9C C9B H9D 108.8
N1B C10B C11B 116.4(3)
N1B C10B H10C 108.2
C11B C10B H10C 108.2
N1B C10B H10D 108.2
C11B C10B H10D 108.2
H10C C10B H10D 107.3
O2B C11B N2B 121.5(3)
O2B C11B C10B 121.7(3)
N2B C11B C10B 116.9(3)
C17B C12B C13B 119.8(3)
C17B C12B N2B 116.3(3)
C13B C12B N2B 123.8(3)
C14B C13B C12B 117.9(3)
C14B C13B C1B 119.9(3)
C12B C13B C1B 121.3(3)
C15B C14B C13B 120.9(3)
C15B C14B H14B 119.6
C13B C14B H14B 119.6
C16B C15B C14B 120.8(3)
C16B C15B Cl1B 120.6(3)
C14B C15B Cl1B 118.6(3)
C17B C16B C15B 119.3(3)
C17B C16B H16B 120.3
C15B C16B H16B 120.3
C16B C17B C12B 120.9(3)
C16B C17B H17B 119.5
C12B C17B H17B 119.5
C8C O1C C1C 108.0(2)
C1C N1C C10C 115.0(2)
C1C N1C C9C 103.2(2)
C10C N1C C9C 114.7(2)
C11C N2C C12C 125.6(3)
C11C N2C H2C 114(2)
C12C N2C H2C 119(2)
N1C C1C O1C 105.4(2)
N1C C1C C13C 116.5(2)
O1C C1C C13C 104.6(2)
N1C C1C C2C 107.0(2)
O1C C1C C2C 108.1(2)
C13C C1C C2C 114.6(3)
C3C C2C C7C 117.0(3)
C3C C2C C1C 119.9(3)
C7C C2C C1C 123.0(3)
C4C C3C C2C 121.9(3)
C4C C3C H3C 119.1
C2C C3C H3C 119.1
C5C C4C C3C 119.2(4)
C5C C4C H4C 120.4
C3C C4C H4C 120.4
C4C C5C C6C 120.3(3)
C4C C5C H5C 119.8
C6C C5C H5C 119.8
C5C C6C C7C 119.8(3)
C5C C6C H6C 120.1
C7C C6C H6C 120.1
C6C C7C C2C 121.6(3)
C6C C7C Cl2C 116.9(3)
C2C C7C Cl2C 121.5(3)
O1C C8C C9C 105.2(2)
O1C C8C H8E 110.7
C9C C8C H8E 110.7
O1C C8C H8F 110.7
C9C C8C H8F 110.7
H8E C8C H8F 108.8
N1C C9C C8C 104.6(2)
N1C C9C H9E 110.8
C8C C9C H9E 110.8
N1C C9C H9F 110.8
C8C C9C H9F 110.8
H9E C9C H9F 108.9
N1C C10C C11C 116.7(3)
N1C C10C H10E 108.1
C11C C10C H10E 108.1
N1C C10C H10F 108.1
C11C C10C H10F 108.1
H10E C10C H10F 107.3
O2C C11C N2C 121.1(3)
O2C C11C C10C 122.3(3)
N2C C11C C10C 116.6(3)
C17C C12C C13C 120.6(3)
C17C C12C N2C 116.1(3)
C13C C12C N2C 123.3(3)
C14C C13C C12C 117.9(3)
C14C C13C C1C 119.8(3)
C12C C13C C1C 121.9(3)
C15C C14C C13C 120.5(3)
C15C C14C H14C 119.7
C13C C14C H14C 119.7
C16C C15C C14C 121.4(3)
C16C C15C Cl1C 119.6(3)
C14C C15C Cl1C 118.9(3)
C15C C16C C17C 119.3(3)
C15C C16C H16C 120.4
C17C C16C H16C 120.4
C16C C17C C12C 120.0(3)
C16C C17C H17C 120.0
C12C C17C H17C 120.0
C8D O1D C1D 108.5(2)
C1D N1D C10D 115.6(2)
C1D N1D C9D 102.7(2)
C10D N1D C9D 114.3(2)
C11D N2D C12D 126.3(3)
C11D N2D H2D 114(2)
C12D N2D H2D 118(2)
O1D C1D N1D 105.4(2)
O1D C1D C13D 105.0(2)
N1D C1D C13D 115.6(2)
O1D C1D C2D 108.2(2)
N1D C1D C2D 107.6(2)
C13D C1D C2D 114.4(2)
C3D C2D C7D 116.7(3)
C3D C2D C1D 120.4(3)
C7D C2D C1D 122.9(3)
C4D C3D C2D 121.8(3)
C4D C3D H3D 119.1
C2D C3D H3D 119.1
C5D C4D C3D 120.1(3)
C5D C4D H4D 119.9
C3D C4D H4D 119.9
C4D C5D C6D 120.0(3)
C4D C5D H5D 120.0
C6D C5D H5D 120.0
C5D C6D C7D 119.2(3)
C5D C6D H6D 120.4
C7D C6D H6D 120.4
C6D C7D C2D 121.9(3)
C6D C7D Cl2D 116.4(2)
C2D C7D Cl2D 121.7(2)
O1D C8D C9D 104.9(3)
O1D C8D H8G 110.8
C9D C8D H8G 110.8
O1D C8D H8H 110.8
C9D C8D H8H 110.8
H8G C8D H8H 108.8
N1D C9D C8D 104.4(3)
N1D C9D H9G 110.9
C8D C9D H9G 110.9
N1D C9D H9H 110.9
C8D C9D H9H 110.9
H9G C9D H9H 108.9
N1D C10D C11D 117.1(3)
N1D C10D H10G 108.0
C11D C10D H10G 108.0
N1D C10D H10H 108.0
C11D C10D H10H 108.0
H10G C10D H10H 107.3
O2D C11D N2D 121.9(3)
O2D C11D C10D 122.3(3)
N2D C11D C10D 115.8(3)
C17D C12D C13D 120.8(3)
C17D C12D N2D 116.3(3)
C13D C12D N2D 122.9(3)
C14D C13D C12D 117.7(3)
C14D C13D C1D 120.2(3)
C12D C13D C1D 121.6(3)
C15D C14D C13D 120.8(3)
C15D C14D H14D 119.6
C13D C14D H14D 119.6
C16D C15D C14D 121.4(3)
C16D C15D Cl1D 119.9(2)
C14D C15D Cl1D 118.7(2)
C15D C16D C17D 119.3(3)
C15D C16D H16D 120.4
C17D C16D H16D 120.4
C16D C17D C12D 120.0(3)
C16D C17D H17D 120.0
C12D C17D H17D 120.0

loop_
_geom_bond_atom_site_label_1
_geom_bond_atom_site_label_2
_geom_bond_distance
Cl1A C15A 1.740(3)
Cl2A C7A 1.747(3)
O1A C8A 1.435(4)
O1A C1A 1.445(4)
O2A C11A 1.227(4)
N1A C1A 1.459(4)
N1A C10A 1.460(4)
N1A C9A 1.466(4)
N2A C11A 1.355(4)
N2A C12A 1.404(4)
N2A H2A 0.849(10)
C1A C13A 1.532(4)
C1A C2A 1.532(4)
C2A C3A 1.389(4)
C2A C7A 1.391(4)
C3A C4A 1.380(5)
C3A H3A 0.9500
C4A C5A 1.377(5)
C4A H4A 0.9500
C5A C6A 1.371(5)
C5A H5A 0.9500
C6A C7A 1.382(4)
C6A H6A 0.9500
C8A C9A 1.523(5)
C8A H8A 0.9900
C8A H8B 0.9900
C9A H9A 0.9900
C9A H9B 0.9900
C10A C11A 1.505(4)
C10A H10A 0.9900
C10A H10B 0.9900
C12A C17A 1.399(4)
C12A C13A 1.405(4)
C13A C14A 1.393(4)
C14A C15A 1.386(4)
C14A H14A 0.9500
C15A C16A 1.376(5)
C16A C17A 1.371(5)
C16A H16A 0.9500
C17A H17A 0.9500
Cl1B C15B 1.743(3)
Cl2B C7B 1.750(3)
O1B C8B 1.436(4)
O1B C1B 1.453(4)
O2B C11B 1.235(4)
N1B C1B 1.455(4)
N1B C10B 1.457(4)
N1B C9B 1.465(4)
N2B C11B 1.347(4)
N2B C12B 1.404(4)
N2B H2B 0.847(10)
C1B C13B 1.531(4)
C1B C2B 1.532(4)
C2B C3B 1.392(4)
C2B C7B 1.393(4)
C3B C4B 1.383(5)
C3B H3B 0.9500
C4B C5B 1.372(5)
C4B H4B 0.9500
C5B C6B 1.386(5)
C5B H5B 0.9500
C6B C7B 1.376(4)
C6B H6B 0.9500
C8B C9B 1.522(5)
C8B H8C 0.9900
C8B H8D 0.9900
C9B H9C 0.9900
C9B H9D 0.9900
C10B C11B 1.509(4)
C10B H10C 0.9900
C10B H10D 0.9900
C12B C17B 1.402(4)
C12B C13B 1.405(4)
C13B C14B 1.392(4)
C14B C15B 1.386(4)
C14B H14B 0.9500
C15B C16B 1.375(5)
C16B C17B 1.368(5)
C16B H16B 0.9500
C17B H17B 0.9500
Cl1C C15C 1.750(3)
Cl2C C7C 1.743(4)
O1C C8C 1.433(4)
O1C C1C 1.459(4)
O2C C11C 1.220(4)
N1C C1C 1.455(4)
N1C C10C 1.464(4)
N1C C9C 1.470(4)
N2C C11C 1.364(4)
N2C C12C 1.413(4)
N2C H2C 0.853(10)
C1C C13C 1.524(4)
C1C C2C 1.532(4)
C2C C3C 1.392(5)
C2C C7C 1.393(4)
C3C C4C 1.387(5)
C3C H3C 0.9500
C4C C5C 1.374(5)
C4C H4C 0.9500
C5C C6C 1.379(5)
C5C H5C 0.9500
C6C C7C 1.378(5)
C6C H6C 0.9500
C8C C9C 1.534(5)
C8C H8E 0.9900
C8C H8F 0.9900
C9C H9E 0.9900
C9C H9F 0.9900
C10C C11C 1.516(4)
C10C H10E 0.9900
C10C H10F 0.9900
C12C C17C 1.399(4)
C12C C13C 1.401(4)
C13C C14C 1.396(4)
C14C C15C 1.377(4)
C14C H14C 0.9500
C15C C16C 1.376(5)
C16C C17C 1.380(4)
C16C H16C 0.9500
C17C H17C 0.9500
Cl1D C15D 1.749(3)
Cl2D C7D 1.742(3)
O1D C8D 1.427(4)
O1D C1D 1.452(4)
O2D C11D 1.222(4)
N1D C1D 1.458(4)
N1D C10D 1.464(4)
N1D C9D 1.472(4)
N2D C11D 1.357(4)
N2D C12D 1.410(4)
N2D H2D 0.845(10)
C1D C13D 1.523(4)
C1D C2D 1.531(4)
C2D C3D 1.392(4)
C2D C7D 1.395(4)
C3D C4D 1.382(5)
C3D H3D 0.9500
C4D C5D 1.373(5)
C4D H4D 0.9500
C5D C6D 1.382(5)
C5D H5D 0.9500
C6D C7D 1.392(4)
C6D H6D 0.9500
C8D C9D 1.536(5)
C8D H8G 0.9900
C8D H8H 0.9900
C9D H9G 0.9900
C9D H9H 0.9900
C10D C11D 1.512(4)
C10D H10G 0.9900
C10D H10H 0.9900
C12D C17D 1.397(4)
C12D C13D 1.405(4)
C13D C14D 1.391(4)
C14D C15D 1.382(4)
C14D H14D 0.9500
C15D C16D 1.372(5)
C16D C17D 1.382(5)
C16D H16D 0.9500
C17D H17D 0.9500

loop_
_geom_hbond_atom_site_label_D
_geom_hbond_atom_site_label_H
_geom_hbond_atom_site_label_A
_geom_hbond_site_symmetry_A
_geom_hbond_distance_DH
_geom_hbond_distance_HA
_geom_hbond_distance_DA
_geom_hbond_angle_DHA
_geom_hbond_publ_flag
N2A H2A O2C . 0.849(10) 2.014(11) 2.863(3) 180(4) no
C6A H6A O2D 3_566 0.95 2.60 3.399(4) 141.8 no
C10A H10B Cl1D 1_545 0.99 2.99 3.844(3) 145.5 no
N2B H2B O2D . 0.847(10) 2.053(13) 2.886(3) 168(3) no
C6B H6B O2C 3_666 0.95 2.58 3.359(4) 139.7 no
C9B H9D Cl1A 3_666 0.99 2.97 3.729(3) 134.2 no
N2C H2C O2A . 0.853(10) 2.005(13) 2.846(3) 168(3) no
C6C H6C O2B 3_676 0.95 2.46 3.338(4) 153.7 no
C17C H17C Cl2D 3_576 0.95 2.95 3.606(3) 127.1 no
N2D H2D O2B . 0.845(10) 2.006(12) 2.846(3) 172(3) no
C6D H6D O2A 3_576 0.95 2.53 3.428(4) 157.8 no
C10D H10H Cl2A 1_565 0.99 2.82 3.807(3) 172.9 no

loop_
_geom_torsion_atom_site_label_1
_geom_torsion_atom_site_label_2
_geom_torsion_atom_site_label_3
_geom_torsion_atom_site_label_4
_geom_torsion
C8A O1A C1A N1A 19.2(3)
C8A O1A C1A C13A 143.4(3)
C8A O1A C1A C2A -96.4(3)
C10A N1A C1A O1A 95.7(3)
C9A N1A C1A O1A -32.6(3)
C10A N1A C1A C13A -19.9(4)
C9A N1A C1A C13A -148.2(3)
C10A N1A C1A C2A -147.5(3)
C9A N1A C1A C2A 84.2(3)
O1A C1A C2A C3A -8.9(4)
N1A C1A C2A C3A -124.0(3)
C13A C1A C2A C3A 105.8(3)
O1A C1A C2A C7A 172.4(3)
N1A C1A C2A C7A 57.3(4)
C13A C1A C2A C7A -73.0(4)
C7A C2A C3A C4A 0.9(5)
C1A C2A C3A C4A -177.8(3)
C2A C3A C4A C5A -1.8(5)
C3A C4A C5A C6A 0.6(5)
C4A C5A C6A C7A 1.6(5)
C5A C6A C7A C2A -2.5(5)
C5A C6A C7A Cl2A 175.0(3)
C3A C2A C7A C6A 1.3(4)
C1A C2A C7A C6A 180.0(3)
C3A C2A C7A Cl2A -176.2(2)
C1A C2A C7A Cl2A 2.5(4)
C1A O1A C8A C9A 1.8(3)
C1A N1A C9A C8A 33.2(3)
C10A N1A C9A C8A -95.8(3)
O1A C8A C9A N1A -22.0(3)
C1A N1A C10A C11A -57.6(4)
C9A N1A C10A C11A 64.3(4)
C12A N2A C11A O2A 178.0(3)
C12A N2A C11A C10A -0.7(5)
N1A C10A C11A O2A -107.6(4)
N1A C10A C11A N2A 71.0(4)
C11A N2A C12A C17A 147.8(3)
C11A N2A C12A C13A -36.4(5)
C17A C12A C13A C14A -5.0(4)
N2A C12A C13A C14A 179.4(3)
C17A C12A C13A C1A 164.9(3)
N2A C12A C13A C1A -10.6(5)
O1A C1A C13A C14A 111.7(3)
N1A C1A C13A C14A -131.2(3)
C2A C1A C13A C14A -6.2(4)
O1A C1A C13A C12A -58.1(4)
N1A C1A C13A C12A 59.0(4)
C2A C1A C13A C12A -175.9(3)
C12A C13A C14A C15A 3.4(5)
C1A C13A C14A C15A -166.8(3)
C13A C14A C15A C16A 0.8(5)
C13A C14A C15A Cl1A 178.8(2)
C14A C15A C16A C17A -3.3(5)
Cl1A C15A C16A C17A 178.7(3)
C15A C16A C17A C12A 1.7(5)
C13A C12A C17A C16A 2.6(5)
N2A C12A C17A C16A 178.5(3)
C8B O1B C1B N1B 20.9(3)
C8B O1B C1B C13B 144.8(3)
C8B O1B C1B C2B -94.8(3)
C10B N1B C1B O1B 93.5(3)
C9B N1B C1B O1B -33.1(3)
C10B N1B C1B C13B -21.5(4)
C9B N1B C1B C13B -148.2(3)
C10B N1B C1B C2B -150.1(3)
C9B N1B C1B C2B 83.3(3)
O1B C1B C2B C3B -9.5(4)
N1B C1B C2B C3B -124.6(3)
C13B C1B C2B C3B 104.6(3)
O1B C1B C2B C7B 170.9(3)
N1B C1B C2B C7B 55.9(4)
C13B C1B C2B C7B -74.9(4)
C7B C2B C3B C4B -0.2(5)
C1B C2B C3B C4B -179.7(3)
C2B C3B C4B C5B -1.2(5)
C3B C4B C5B C6B 0.6(5)
C4B C5B C6B C7B 1.3(5)
C5B C6B C7B C2B -2.7(5)
C5B C6B C7B Cl2B 174.8(2)
C3B C2B C7B C6B 2.1(5)
C1B C2B C7B C6B -178.3(3)
C3B C2B C7B Cl2B -175.3(2)
C1B C2B C7B Cl2B 4.3(4)
C1B O1B C8B C9B -0.3(3)
C1B N1B C9B C8B 32.5(3)
C10B N1B C9B C8B -94.8(3)
O1B C8B C9B N1B -20.3(3)
C1B N1B C10B C11B -56.6(4)
C9B N1B C10B C11B 63.8(4)
C12B N2B C11B O2B -179.3(3)
C12B N2B C11B C10B 0.2(5)
N1B C10B C11B O2B -110.2(4)
N1B C10B C11B N2B 70.2(4)
C11B N2B C12B C17B 148.0(3)
C11B N2B C12B C13B -35.3(5)
C17B C12B C13B C14B -5.9(4)
N2B C12B C13B C14B 177.5(3)
C17B C12B C13B C1B 163.5(3)
N2B C12B C13B C1B -13.1(5)
O1B C1B C13B C14B 114.2(3)
N1B C1B C13B C14B -129.0(3)
C2B C1B C13B C14B -3.1(4)
O1B C1B C13B C12B -55.0(4)
N1B C1B C13B C12B 61.8(4)
C2B C1B C13B C12B -172.3(3)
C12B C13B C14B C15B 2.8(5)
C1B C13B C14B C15B -166.7(3)
C13B C14B C15B C16B 2.5(5)
C13B C14B C15B Cl1B -179.8(2)
C14B C15B C16B C17B -4.8(5)
Cl1B C15B C16B C17B 177.6(2)
C15B C16B C17B C12B 1.6(5)
C13B C12B C17B C16B 3.8(5)
N2B C12B C17B C16B -179.4(3)
C10C N1C C1C O1C 88.5(3)
C9C N1C C1C O1C -37.2(3)
C10C N1C C1C C13C -26.9(4)
C9C N1C C1C C13C -152.6(3)
C10C N1C C1C C2C -156.7(2)
C9C N1C C1C C2C 77.7(3)
C8C O1C C1C N1C 27.1(3)
C8C O1C C1C C13C 150.4(3)
C8C O1C C1C C2C -87.0(3)
N1C C1C C2C C3C -127.0(3)
O1C C1C C2C C3C -14.0(4)
C13C C1C C2C C3C 102.2(3)
N1C C1C C2C C7C 49.4(4)
O1C C1C C2C C7C 162.4(3)
C13C C1C C2C C7C -81.4(4)
C7C C2C C3C C4C -2.0(5)
C1C C2C C3C C4C 174.6(3)
C2C C3C C4C C5C -2.1(5)
C3C C4C C5C C6C 3.6(5)
C4C C5C C6C C7C -0.9(5)
C5C C6C C7C C2C -3.5(5)
C5C C6C C7C Cl2C 174.3(3)
C3C C2C C7C C6C 4.8(5)
C1C C2C C7C C6C -171.7(3)
C3C C2C C7C Cl2C -172.9(2)
C1C C2C C7C Cl2C 10.6(4)
C1C O1C C8C C9C -6.0(3)
C1C N1C C9C C8C 33.0(3)
C10C N1C C9C C8C -92.9(3)
O1C C8C C9C N1C -16.9(3)
C1C N1C C10C C11C -53.3(4)
C9C N1C C10C C11C 66.2(4)
C12C N2C C11C O2C 179.8(3)
C12C N2C C11C C10C -2.3(4)
N1C C10C C11C O2C -109.6(3)
N1C C10C C11C N2C 72.5(4)
C11C N2C C12C C17C 145.5(3)
C11C N2C C12C C13C -36.4(5)
C17C C12C C13C C14C -4.8(4)
N2C C12C C13C C14C 177.3(3)
C17C C12C C13C C1C 167.7(3)
N2C C12C C13C C1C -10.2(5)
N1C C1C C13C C14C -123.4(3)
O1C C1C C13C C14C 120.8(3)
C2C C1C C13C C14C 2.6(4)
N1C C1C C13C C12C 64.3(4)
O1C C1C C13C C12C -51.6(4)
C2C C1C C13C C12C -169.8(3)
C12C C13C C14C C15C 2.9(4)
C1C C13C C14C C15C -169.7(3)
C13C C14C C15C C16C 1.2(5)
C13C C14C C15C Cl1C 178.5(2)
C14C C15C C16C C17C -3.5(5)
Cl1C C15C C16C C17C 179.2(2)
C15C C16C C17C C12C 1.7(5)
C13C C12C C17C C16C 2.5(5)
N2C C12C C17C C16C -179.4(3)
C8D O1D C1D N1D 26.3(3)
C8D O1D C1D C13D 148.9(2)
C8D O1D C1D C2D -88.5(3)
C10D N1D C1D O1D 87.6(3)
C9D N1D C1D O1D -37.5(3)
C10D N1D C1D C13D -27.8(4)
C9D N1D C1D C13D -153.0(3)
C10D N1D C1D C2D -157.1(2)
C9D N1D C1D C2D 77.7(3)
O1D C1D C2D C3D -13.9(4)
N1D C1D C2D C3D -127.3(3)
C13D C1D C2D C3D 102.7(3)
O1D C1D C2D C7D 163.9(3)
N1D C1D C2D C7D 50.5(4)
C13D C1D C2D C7D -79.5(4)
C7D C2D C3D C4D -1.6(5)
C1D C2D C3D C4D 176.3(3)
C2D C3D C4D C5D -2.3(5)
C3D C4D C5D C6D 3.2(5)
C4D C5D C6D C7D -0.2(5)
C5D C6D C7D C2D -3.8(5)
C5D C6D C7D Cl2D 173.1(2)
C3D C2D C7D C6D 4.7(5)
C1D C2D C7D C6D -173.2(3)
C3D C2D C7D Cl2D -172.1(2)
C1D C2D C7D Cl2D 10.0(4)
C1D O1D C8D C9D -4.4(3)
C1D N1D C9D C8D 34.2(3)
C10D N1D C9D C8D -91.8(3)
O1D C8D C9D N1D -18.8(3)
C1D N1D C10D C11D -52.7(4)
C9D N1D C10D C11D 66.2(4)
C12D N2D C11D O2D -178.7(3)
C12D N2D C11D C10D 0.0(5)
N1D C10D C11D O2D -110.3(3)
N1D C10D C11D N2D 71.0(4)
C11D N2D C12D C17D 143.4(3)
C11D N2D C12D C13D -39.0(5)
C17D C12D C13D C14D -3.6(5)
N2D C12D C13D C14D 178.9(3)
C17D C12D C13D C1D 168.0(3)
N2D C12D C13D C1D -9.5(5)
O1D C1D C13D C14D 119.9(3)
N1D C1D C13D C14D -124.4(3)
C2D C1D C13D C14D 1.5(4)
O1D C1D C13D C12D -51.4(4)
N1D C1D C13D C12D 64.2(4)
C2D C1D C13D C12D -169.9(3)
C12D C13D C14D C15D 2.1(4)
C1D C13D C14D C15D -169.5(3)
C13D C14D C15D C16D 1.1(5)
C13D C14D C15D Cl1D 178.5(2)
C14D C15D C16D C17D -3.0(5)
Cl1D C15D C16D C17D 179.7(3)
C15D C16D C17D C12D 1.5(5)
C13D C12D C17D C16D 1.8(5)
N2D C12D C17D C16D 179.4(3)
